data_4312956
loop_
_publ_author_name
'Li-Yi Zhang'
'Lin-Xi Shi'
'Zhong-Ning Chen'

_publ_contact_author
;
Zhong-Ning Chen
Fujian Institute of Research on the Structure of Matter, 
Chinese Academy of Sciences, Fuzhou, Fujian 350002, China.
;
_publ_contact_author_email '  czn@ms.fjirsm.ac.cn '
_publ_section_title
;
 Syntheses, Structures, and Electronic Interactions of
 Dicyanamide/Tricyanomethanide-Bridged Binuclear Organometallic Complexes
;
_journal_name_full 'Inorganic Chemistry'
_journal_page_first 633
_journal_page_last 640
_journal_paper_doi 10.1021/ic025879t
_journal_volume 42
_journal_year 2003
_chemical_formula_sum 'C45 H37 N3 O P2 Ru'
_chemical_formula_weight 798.79
_chemical_name_systematic
; 
 ? 
;
_space_group_IT_number 14
_symmetry_cell_setting monoclinic
_symmetry_space_group_name_Hall '-P 2yn'
_symmetry_space_group_name_H-M 'P 1 21/n 1'
_atom_sites_solution_hydrogens geom
_atom_sites_solution_primary direct
_atom_sites_solution_secondary difmap
_audit_creation_method SHELXL-97
_cell_angle_alpha 90.00
_cell_angle_beta 97.4220(10)
_cell_angle_gamma 90.00
_cell_formula_units_Z 4
_cell_length_a 10.5627(2)
_cell_length_b 22.52310(10)
_cell_length_c 17.3953(4)
_cell_measurement_reflns_used 4743
_cell_measurement_temperature 293(2)
_cell_measurement_theta_max 22.99
_cell_measurement_theta_min 1.49
_cell_volume 4103.75(12)
_computing_cell_refinement 'Siemens SMART & SAINT'
_computing_data_collection 'Siemens SMART'
_computing_data_reduction 'Siemens XPREP'
_computing_molecular_graphics 'Bruker SHELXTL'
_computing_publication_material 'Bruker SHELXTL'
_computing_structure_refinement 'Siemens SHELXTL'
_computing_structure_solution 'Siemens SHELXTL'
_diffrn_ambient_temperature 293(2)
_diffrn_measured_fraction_theta_full 0.992
_diffrn_measured_fraction_theta_max 0.992
_diffrn_measurement_device_type 'Siemens SMART CCD'
_diffrn_measurement_method 'phi and omega scans'
_diffrn_radiation_monochromator graphite
_diffrn_radiation_source 'fine-focus sealed tube'
_diffrn_radiation_type MoK\a
_diffrn_radiation_wavelength 0.71073
_diffrn_reflns_av_R_equivalents 0.0450
_diffrn_reflns_av_sigmaI/netI 0.0570
_diffrn_reflns_limit_h_max 11
_diffrn_reflns_limit_h_min -9
_diffrn_reflns_limit_k_max 22
_diffrn_reflns_limit_k_min -24
_diffrn_reflns_limit_l_max 12
_diffrn_reflns_limit_l_min -19
_diffrn_reflns_number 10327
_diffrn_reflns_theta_full 22.99
_diffrn_reflns_theta_max 22.99
_diffrn_reflns_theta_min 1.49
_diffrn_standards_decay_% none
_diffrn_standards_interval_count none
_diffrn_standards_interval_time none
_diffrn_standards_number none
_exptl_absorpt_coefficient_mu 0.496
_exptl_absorpt_correction_T_max 1.0000
_exptl_absorpt_correction_T_min .4606
_exptl_absorpt_correction_type empirical
_exptl_absorpt_process_details 'SADABS (Sheldrick, 1996)'
_exptl_crystal_colour 'Pale yellow'
_exptl_crystal_density_diffrn 1.293
_exptl_crystal_density_method 'not measured'
_exptl_crystal_description Prism
_exptl_crystal_F_000 1640
_exptl_crystal_size_max .44
_exptl_crystal_size_mid .34
_exptl_crystal_size_min .22
_refine_diff_density_max 1.294
_refine_diff_density_min -0.674
_refine_diff_density_rms 0.165
_refine_ls_extinction_method none
_refine_ls_goodness_of_fit_ref 1.234
_refine_ls_hydrogen_treatment mixed
_refine_ls_matrix_type full
_refine_ls_number_parameters 478
_refine_ls_number_reflns 5660
_refine_ls_number_restraints 0
_refine_ls_restrained_S_all 1.234
_refine_ls_R_factor_all 0.0991
_refine_ls_R_factor_gt 0.0677
_refine_ls_shift/su_max 0.001
_refine_ls_shift/su_mean 0.000
_refine_ls_structure_factor_coef Fsqd
_refine_ls_weighting_details 'calc w=1/[\s^2^(Fo^2^)+(0.1128P)^2^+9.6328P] where P=(Fo^2^+2Fc^2^)/3'
_refine_ls_weighting_scheme calc
_refine_ls_wR_factor_gt 0.1968
_refine_ls_wR_factor_ref 0.2316
_reflns_number_gt 4265
_reflns_number_total 5660
_reflns_threshold_expression >2sigma(I)
_cod_data_source_file ic025879t-6_s1_5.cif
_cod_data_source_block 5(Compound8)
_cod_depositor_comments
;
The following automatic conversions were performed:

'_symmetry_cell_setting' value 'Monoclinic' changed to 'monoclinic'
according to the built-in table from CIF Core dictionary named
'cif_core.dic' version 2.4.1 from 2010-06-29.

Automatic conversion script
Id: cif_fix_values 1646 2011-03-28 12:23:43Z adriana 
;
_cod_database_code 4312956

loop_
_symmetry_equiv_pos_as_xyz
'x, y, z'
'-x+1/2, y+1/2, -z+1/2'
'-x, -y, -z'
'x-1/2, -y-1/2, z-1/2'

loop_
_atom_site_label
_atom_site_type_symbol
_atom_site_fract_x
_atom_site_fract_y
_atom_site_fract_z
_atom_site_U_iso_or_equiv
_atom_site_adp_type
_atom_site_occupancy
_atom_site_symmetry_multiplicity
_atom_site_calc_flag
_atom_site_refinement_flags
_atom_site_disorder_assembly
_atom_site_disorder_group
Ru1 Ru 1.18698(6) 1.20796(3) 0.17128(4) 0.0406(3) Uani 1 1 d . . .
P1 P 1.1113(2) 1.18264(9) 0.04344(11) 0.0381(5) Uani 1 1 d . . .
P2 P 0.9972(2) 1.21628(9) 0.22479(12) 0.0405(5) Uani 1 1 d . . .
N1 N 1.1903(6) 1.1186(4) 0.2018(4) 0.0450(17) Uani 1 1 d . . .
N2 N 1.0245(13) 0.9425(6) 0.2461(10) 0.150(6) Uani 1 1 d . . .
N3 N 1.4403(13) 0.9647(7) 0.2355(9) 0.138(5) Uani 1 1 d . . .
C1 C 1.2014(9) 1.0691(4) 0.2166(5) 0.052(2) Uani 1 1 d . . .
C2 C 1.1105(14) 0.9732(6) 0.2407(8) 0.094(4) Uani 1 1 d . . .
C3 C 1.3383(13) 0.9846(5) 0.2336(7) 0.086(3) Uani 1 1 d . . .
C4 C 1.2169(9) 1.0102(4) 0.2329(6) 0.063(3) Uani 1 1 d . . .
C11 C 1.2233(8) 1.1367(3) -0.0036(4) 0.0388(19) Uani 1 1 d . . .
C12 C 1.3303(8) 1.1119(4) 0.0382(5) 0.045(2) Uani 1 1 d . . .
H12A H 1.3478 1.1189 0.0912 0.054 Uiso 1 1 calc R . .
C13 C 1.4141(9) 1.0755(4) 0.0005(5) 0.053(2) Uani 1 1 d . . .
H13A H 1.4857 1.0587 0.0289 0.064 Uiso 1 1 calc R . .
C14 C 1.3893(9) 1.0656(4) -0.0763(5) 0.057(2) Uani 1 1 d . . .
H14A H 1.4456 1.0428 -0.1008 0.068 Uiso 1 1 calc R . .
C15 C 1.2804(10) 1.0891(4) -0.1198(5) 0.060(3) Uani 1 1 d . . .
H15A H 1.2640 1.0817 -0.1727 0.072 Uiso 1 1 calc R . .
C16 C 1.1966(9) 1.1237(4) -0.0834(5) 0.050(2) Uani 1 1 d . . .
H16A H 1.1225 1.1382 -0.1119 0.059 Uiso 1 1 calc R . .
C21 C 1.0937(8) 1.2483(4) -0.0189(4) 0.0413(19) Uani 1 1 d . . .
C22 C 0.9893(9) 1.2869(4) -0.0173(5) 0.052(2) Uani 1 1 d . . .
H22A H 0.9259 1.2774 0.0130 0.063 Uiso 1 1 calc R . .
C23 C 0.9798(10) 1.3388(4) -0.0601(6) 0.064(3) Uani 1 1 d . . .
H23A H 0.9091 1.3633 -0.0590 0.076 Uiso 1 1 calc R . .
C24 C 1.0721(12) 1.3543(5) -0.1035(6) 0.075(3) Uani 1 1 d . . .
H24A H 1.0651 1.3893 -0.1320 0.090 Uiso 1 1 calc R . .
C25 C 1.1766(12) 1.3177(5) -0.1052(6) 0.076(3) Uani 1 1 d . . .
H25A H 1.2407 1.3282 -0.1346 0.091 Uiso 1 1 calc R . .
C26 C 1.1862(10) 1.2655(4) -0.0632(6) 0.063(3) Uani 1 1 d . . .
H26A H 1.2571 1.2413 -0.0649 0.075 Uiso 1 1 calc R . .
C31 C 0.9672(8) 1.1384(3) 0.0136(4) 0.0415(19) Uani 1 1 d . . .
C32 C 0.8728(9) 1.1532(4) -0.0457(5) 0.060(3) Uani 1 1 d . . .
H32A H 0.8746 1.1899 -0.0702 0.071 Uiso 1 1 calc R . .
C33 C 0.7745(10) 1.1131(5) -0.0689(6) 0.067(3) Uani 1 1 d . . .
H33A H 0.7098 1.1238 -0.1078 0.081 Uiso 1 1 calc R . .
C34 C 0.7718(9) 1.0585(4) -0.0356(6) 0.061(3) Uani 1 1 d . . .
H34A H 0.7077 1.0315 -0.0528 0.073 Uiso 1 1 calc R . .
C35 C 0.8652(10) 1.0438(4) 0.0239(6) 0.066(3) Uani 1 1 d . . .
H35A H 0.8633 1.0067 0.0472 0.079 Uiso 1 1 calc R . .
C36 C 0.9624(9) 1.0834(4) 0.0498(5) 0.056(2) Uani 1 1 d . . .
H36A H 1.0237 1.0732 0.0909 0.067 Uiso 1 1 calc R . .
C41 C 1.0375(8) 1.2233(4) 0.3301(4) 0.044(2) Uani 1 1 d . . .
C42 C 1.0026(8) 1.2717(4) 0.3718(5) 0.051(2) Uani 1 1 d . . .
H42A H 0.9539 1.3018 0.3460 0.061 Uiso 1 1 calc R . .
C43 C 1.0385(10) 1.2763(5) 0.4512(5) 0.061(3) Uani 1 1 d . . .
H43A H 1.0194 1.3103 0.4777 0.074 Uiso 1 1 calc R . .
C44 C 1.1028(10) 1.2299(5) 0.4903(5) 0.063(3) Uani 1 1 d . . .
H44A H 1.1206 1.2313 0.5440 0.076 Uiso 1 1 calc R . .
C45 C 1.1410(9) 1.1816(5) 0.4508(5) 0.061(3) Uani 1 1 d . . .
H45A H 1.1861 1.1509 0.4775 0.073 Uiso 1 1 calc R . .
C46 C 1.1123(9) 1.1790(4) 0.3717(5) 0.056(2) Uani 1 1 d . . .
H46A H 1.1426 1.1475 0.3449 0.067 Uiso 1 1 calc R . .
C51 C 0.8908(9) 1.2808(4) 0.2011(4) 0.048(2) Uani 1 1 d . . .
C52 C 0.7707(9) 1.2835(4) 0.2252(5) 0.055(2) Uani 1 1 d . . .
H52A H 0.7436 1.2526 0.2546 0.066 Uiso 1 1 calc R . .
C53 C 0.6918(10) 1.3306(5) 0.2063(6) 0.067(3) Uani 1 1 d . . .
H53A H 0.6103 1.3312 0.2212 0.080 Uiso 1 1 calc R . .
C54 C 0.7333(12) 1.3777(5) 0.1650(6) 0.074(3) Uani 1 1 d . . .
H54A H 0.6795 1.4099 0.1524 0.089 Uiso 1 1 calc R . .
C55 C 0.8505(12) 1.3773(5) 0.1428(6) 0.075(3) Uani 1 1 d . . .
H55A H 0.8786 1.4096 0.1162 0.090 Uiso 1 1 calc R . .
C56 C 0.9298(10) 1.3281(4) 0.1600(5) 0.064(3) Uani 1 1 d . . .
H56A H 1.0100 1.3273 0.1434 0.076 Uiso 1 1 calc R . .
C61 C 0.8793(8) 1.1553(4) 0.2143(5) 0.047(2) Uani 1 1 d . . .
C62 C 0.8853(10) 1.1073(4) 0.2631(6) 0.063(3) Uani 1 1 d . . .
H62A H 0.9532 1.1033 0.3024 0.076 Uiso 1 1 calc R . .
C63 C 0.7892(14) 1.0644(5) 0.2536(8) 0.092(4) Uani 1 1 d . . .
H63A H 0.7939 1.0317 0.2865 0.111 Uiso 1 1 calc R . .
C64 C 0.6898(14) 1.0700(7) 0.1974(11) 0.106(6) Uani 1 1 d . . .
H64A H 0.6249 1.0418 0.1922 0.127 Uiso 1 1 calc R . .
C65 C 0.6850(11) 1.1176(7) 0.1478(9) 0.096(4) Uani 1 1 d . . .
H65A H 0.6168 1.1215 0.1086 0.115 Uiso 1 1 calc R . .
C66 C 0.7798(10) 1.1594(5) 0.1555(6) 0.067(3) Uani 1 1 d . . .
H66A H 0.7768 1.1908 0.1206 0.081 Uiso 1 1 calc R . .
C71 C 1.2522(10) 1.2917(4) 0.2265(6) 0.062(3) Uani 1 1 d . . .
H71A H 1.2005 1.3191 0.2532 0.074 Uiso 1 1 calc R . .
C72 C 1.3314(9) 1.2453(5) 0.2621(6) 0.065(3) Uani 1 1 d . . .
H72A H 1.3435 1.2347 0.3172 0.078 Uiso 1 1 calc R . .
C73 C 1.3958(10) 1.2205(5) 0.2035(7) 0.073(3) Uani 1 1 d . . .
H73A H 1.4597 1.1887 0.2108 0.088 Uiso 1 1 calc R . .
C74 C 1.3568(10) 1.2507(5) 0.1337(6) 0.068(3) Uani 1 1 d . . .
H74A H 1.3896 1.2437 0.0843 0.082 Uiso 1 1 calc R . .
C75 C 1.2689(10) 1.2939(4) 0.1472(6) 0.060(3) Uani 1 1 d . . .
H75A H 1.2307 1.3232 0.1094 0.072 Uiso 1 1 calc R . .
O2 O 0.802(7) 1.517(2) -0.0490(19) 0.38(4) Uani 0.50 1 d P . .
O1 O 0.626(6) 1.554(3) -0.004(3) 0.40(4) Uani 0.50 1 d P . .

loop_
_atom_site_aniso_label
_atom_site_aniso_U_11
_atom_site_aniso_U_22
_atom_site_aniso_U_33
_atom_site_aniso_U_23
_atom_site_aniso_U_13
_atom_site_aniso_U_12
Ru1 0.0418(4) 0.0470(5) 0.0329(4) -0.0042(3) 0.0045(3) -0.0034(3)
P1 0.0408(12) 0.0405(12) 0.0334(11) -0.0006(9) 0.0063(9) -0.0017(10)
P2 0.0423(12) 0.0468(13) 0.0323(11) -0.0038(9) 0.0046(9) 0.0023(10)
N1 0.032(4) 0.062(5) 0.040(4) 0.001(4) 0.000(3) 0.007(3)
N2 0.112(10) 0.100(9) 0.241(18) 0.035(10) 0.032(11) -0.027(8)
N3 0.093(9) 0.152(12) 0.175(13) 0.037(10) 0.037(9) 0.053(9)
C1 0.056(6) 0.059(6) 0.039(5) 0.009(4) 0.005(4) 0.021(5)
C2 0.099(10) 0.065(8) 0.117(11) 0.022(7) 0.009(8) 0.006(8)
C3 0.090(9) 0.072(8) 0.096(9) 0.016(7) 0.014(7) -0.005(7)
C4 0.055(6) 0.057(6) 0.077(7) 0.016(5) 0.014(5) 0.007(5)
C11 0.042(5) 0.039(4) 0.037(4) -0.001(3) 0.011(4) -0.008(4)
C12 0.046(5) 0.043(5) 0.047(5) -0.003(4) 0.007(4) -0.003(4)
C13 0.048(5) 0.050(5) 0.061(6) -0.007(4) 0.002(4) 0.002(4)
C14 0.063(6) 0.049(5) 0.061(6) -0.014(5) 0.022(5) -0.003(5)
C15 0.080(7) 0.058(6) 0.045(5) -0.005(4) 0.014(5) 0.002(5)
C16 0.062(6) 0.047(5) 0.039(5) 0.003(4) 0.001(4) 0.009(4)
C21 0.050(5) 0.043(5) 0.032(4) -0.003(3) 0.009(4) -0.001(4)
C22 0.049(5) 0.058(6) 0.050(5) 0.003(4) 0.006(4) -0.004(5)
C23 0.065(7) 0.051(6) 0.073(7) 0.012(5) 0.002(5) 0.012(5)
C24 0.107(9) 0.052(6) 0.066(7) 0.018(5) 0.011(7) -0.004(6)
C25 0.092(9) 0.069(7) 0.073(7) 0.014(6) 0.033(6) -0.013(7)
C26 0.070(7) 0.052(6) 0.072(7) 0.005(5) 0.031(5) -0.004(5)
C31 0.046(5) 0.038(5) 0.041(5) -0.002(4) 0.007(4) 0.002(4)
C32 0.068(6) 0.056(6) 0.050(5) 0.009(4) -0.014(5) -0.017(5)
C33 0.062(6) 0.078(7) 0.056(6) -0.001(5) -0.015(5) -0.011(6)
C34 0.051(6) 0.063(6) 0.068(6) -0.011(5) 0.003(5) -0.017(5)
C35 0.072(7) 0.051(6) 0.075(7) 0.000(5) 0.015(6) -0.012(5)
C36 0.054(6) 0.058(6) 0.052(5) 0.003(5) -0.002(4) -0.004(5)
C41 0.039(5) 0.061(5) 0.032(4) -0.001(4) 0.001(4) -0.004(4)
C42 0.044(5) 0.063(6) 0.044(5) -0.011(4) 0.002(4) -0.003(4)
C43 0.065(6) 0.067(6) 0.051(6) -0.024(5) 0.005(5) 0.001(5)
C44 0.063(6) 0.096(8) 0.030(5) -0.005(5) 0.002(4) -0.007(6)
C45 0.063(6) 0.073(7) 0.043(5) 0.011(5) -0.002(5) 0.009(5)
C46 0.063(6) 0.066(6) 0.039(5) 0.000(4) 0.006(4) 0.021(5)
C51 0.055(6) 0.056(5) 0.030(4) -0.002(4) -0.006(4) 0.007(4)
C52 0.049(6) 0.069(6) 0.047(5) -0.008(4) 0.005(4) 0.013(5)
C53 0.056(6) 0.092(8) 0.051(6) -0.014(6) -0.003(5) 0.025(6)
C54 0.080(8) 0.072(7) 0.064(7) -0.009(6) -0.017(6) 0.025(7)
C55 0.103(10) 0.051(6) 0.067(7) 0.012(5) -0.003(6) 0.019(6)
C56 0.074(7) 0.064(6) 0.051(6) -0.001(5) -0.001(5) -0.002(6)
C61 0.048(5) 0.054(5) 0.039(5) -0.015(4) 0.011(4) 0.003(4)
C62 0.064(6) 0.063(6) 0.062(6) -0.005(5) 0.010(5) -0.001(5)
C63 0.110(11) 0.069(7) 0.108(10) -0.025(7) 0.052(9) -0.040(8)
C64 0.080(10) 0.101(11) 0.146(14) -0.079(11) 0.053(10) -0.045(9)
C65 0.052(7) 0.114(11) 0.121(11) -0.058(10) 0.007(7) -0.008(8)
C66 0.062(7) 0.074(7) 0.065(6) -0.018(5) 0.004(5) -0.006(6)
C71 0.069(7) 0.062(6) 0.056(6) -0.022(5) 0.011(5) -0.025(5)
C72 0.058(6) 0.085(8) 0.048(6) -0.007(5) -0.006(5) -0.026(6)
C73 0.044(6) 0.087(8) 0.089(8) -0.019(7) 0.005(6) -0.016(5)
C74 0.063(7) 0.091(8) 0.052(6) -0.017(6) 0.012(5) -0.045(6)
C75 0.061(6) 0.057(6) 0.063(6) -0.006(5) 0.010(5) -0.017(5)
O2 0.68(11) 0.33(5) 0.11(3) 0.00(3) -0.05(4) -0.28(7)
O1 0.39(7) 0.60(10) 0.20(4) -0.04(5) -0.04(4) -0.33(7)

loop_
_atom_type_symbol
_atom_type_description
_atom_type_scat_dispersion_real
_atom_type_scat_dispersion_imag
_atom_type_scat_source
C C 0.0033 0.0016 'International Tables Vol C Tables 4.2.6.8 and 6.1.1.4'
H H 0.0000 0.0000 'International Tables Vol C Tables 4.2.6.8 and 6.1.1.4'
N N 0.0061 0.0033 'International Tables Vol C Tables 4.2.6.8 and 6.1.1.4'
P P 0.1023 0.0942 'International Tables Vol C Tables 4.2.6.8 and 6.1.1.4'
O O 0.0106 0.0060 'International Tables Vol C Tables 4.2.6.8 and 6.1.1.4'
Ru Ru -1.2594 0.8363 'International Tables Vol C Tables 4.2.6.8 and 6.1.1.4'

loop_
_geom_angle_atom_site_label_1
_geom_angle_atom_site_label_2
_geom_angle_atom_site_label_3
_geom_angle
_geom_angle_site_symmetry_1
_geom_angle_site_symmetry_3
_geom_angle_publ_flag
N1 Ru1 C75 155.9(3) . . ?
N1 Ru1 C71 136.7(3) . . ?
C75 Ru1 C71 37.8(4) . . ?
N1 Ru1 C74 120.6(4) . . ?
C75 Ru1 C74 36.8(4) . . ?
C71 Ru1 C74 62.1(4) . . ?
N1 Ru1 C72 101.4(3) . . ?
C75 Ru1 C72 63.0(4) . . ?
C71 Ru1 C72 37.9(4) . . ?
C74 Ru1 C72 62.3(4) . . ?
N1 Ru1 C73 94.3(4) . . ?
C75 Ru1 C73 62.0(4) . . ?
C71 Ru1 C73 62.2(4) . . ?
C74 Ru1 C73 37.0(4) . . ?
C72 Ru1 C73 37.1(4) . . ?
N1 Ru1 P2 87.87(19) . . ?
C75 Ru1 P2 112.9(3) . . ?
C71 Ru1 P2 89.6(3) . . ?
C74 Ru1 P2 149.2(3) . . ?
C72 Ru1 P2 103.5(3) . . ?
C73 Ru1 P2 140.2(3) . . ?
N1 Ru1 P1 89.95(19) . . ?
C75 Ru1 P1 97.4(3) . . ?
C71 Ru1 P1 132.8(3) . . ?
C74 Ru1 P1 90.9(3) . . ?
C72 Ru1 P1 153.1(3) . . ?
C73 Ru1 P1 118.5(3) . . ?
P2 Ru1 P1 101.20(8) . . ?
C21 P1 C31 104.7(4) . . ?
C21 P1 C11 102.3(3) . . ?
C31 P1 C11 97.3(3) . . ?
C21 P1 Ru1 111.3(3) . . ?
C31 P1 Ru1 124.8(3) . . ?
C11 P1 Ru1 113.6(3) . . ?
C41 P2 C61 103.3(4) . . ?
C41 P2 C51 102.2(4) . . ?
C61 P2 C51 100.4(4) . . ?
C41 P2 Ru1 107.8(3) . . ?
C61 P2 Ru1 120.4(3) . . ?
C51 P2 Ru1 120.3(3) . . ?
C1 N1 Ru1 174.5(7) . . ?
N1 C1 C4 178.6(11) . . ?
N2 C2 C4 178.9(17) . . ?
N3 C3 C4 178.0(16) . . ?
C1 C4 C3 119.1(10) . . ?
C1 C4 C2 121.1(10) . . ?
C3 C4 C2 119.4(10) . . ?
C12 C11 C16 118.7(7) . . ?
C12 C11 P1 121.5(6) . . ?
C16 C11 P1 119.7(6) . . ?
C11 C12 C13 120.3(8) . . ?
C14 C13 C12 119.9(9) . . ?
C13 C14 C15 121.0(9) . . ?
C16 C15 C14 119.7(8) . . ?
C15 C16 C11 120.4(8) . . ?
C26 C21 C22 116.9(8) . . ?
C26 C21 P1 122.3(7) . . ?
C22 C21 P1 120.5(6) . . ?
C23 C22 C21 121.0(9) . . ?
C24 C23 C22 120.7(10) . . ?
C23 C24 C25 119.5(9) . . ?
C26 C25 C24 120.1(10) . . ?
C21 C26 C25 121.8(10) . . ?
C32 C31 C36 119.2(8) . . ?
C32 C31 P1 124.9(6) . . ?
C36 C31 P1 115.6(6) . . ?
C31 C32 C33 119.8(9) . . ?
C34 C33 C32 121.2(9) . . ?
C33 C34 C35 119.0(9) . . ?
C34 C35 C36 121.2(9) . . ?
C35 C36 C31 119.5(9) . . ?
C42 C41 C46 117.1(7) . . ?
C42 C41 P2 123.2(7) . . ?
C46 C41 P2 119.6(6) . . ?
C41 C42 C43 121.5(9) . . ?
C44 C43 C42 119.2(9) . . ?
C43 C44 C45 120.8(8) . . ?
C46 C45 C44 119.5(9) . . ?
C45 C46 C41 121.4(8) . . ?
C56 C51 C52 118.1(9) . . ?
C56 C51 P2 120.7(7) . . ?
C52 C51 P2 121.3(7) . . ?
C53 C52 C51 121.0(10) . . ?
C52 C53 C54 119.7(10) . . ?
C55 C54 C53 120.7(10) . . ?
C54 C55 C56 119.5(11) . . ?
C51 C56 C55 120.9(10) . . ?
C62 C61 C66 119.0(9) . . ?
C62 C61 P2 123.3(7) . . ?
C66 C61 P2 117.7(8) . . ?
C61 C62 C63 119.9(11) . . ?
C64 C63 C62 120.6(13) . . ?
C63 C64 C65 119.4(12) . . ?
C66 C65 C64 120.6(13) . . ?
C65 C66 C61 120.5(12) . . ?
C75 C71 C72 107.9(9) . . ?
C75 C71 Ru1 70.9(5) . . ?
C72 C71 Ru1 72.1(5) . . ?
C73 C72 C71 106.7(9) . . ?
C73 C72 Ru1 71.8(6) . . ?
C71 C72 Ru1 70.1(5) . . ?
C74 C73 C72 108.5(10) . . ?
C74 C73 Ru1 70.9(6) . . ?
C72 C73 Ru1 71.2(6) . . ?
C75 C74 C73 108.8(9) . . ?
C75 C74 Ru1 70.7(6) . . ?
C73 C74 Ru1 72.1(6) . . ?
C74 C75 C71 108.1(10) . . ?
C74 C75 Ru1 72.5(5) . . ?
C71 C75 Ru1 71.3(5) . . ?

loop_
_geom_bond_atom_site_label_1
_geom_bond_atom_site_label_2
_geom_bond_distance
_geom_bond_site_symmetry_2
_geom_bond_publ_flag
Ru1 N1 2.081(8) . ?
Ru1 C75 2.184(9) . ?
Ru1 C71 2.188(9) . ?
Ru1 C74 2.208(9) . ?
Ru1 C72 2.215(9) . ?
Ru1 C73 2.223(10) . ?
Ru1 P2 2.325(2) . ?
Ru1 P1 2.335(2) . ?
P1 C21 1.830(8) . ?
P1 C31 1.837(8) . ?
P1 C11 1.841(8) . ?
P2 C41 1.833(8) . ?
P2 C61 1.847(9) . ?
P2 C51 1.851(9) . ?
N1 C1 1.147(11) . ?
N2 C2 1.155(16) . ?
N3 C3 1.163(15) . ?
C1 C4 1.361(14) . ?
C2 C4 1.420(17) . ?
C3 C4 1.406(16) . ?
C11 C12 1.381(11) . ?
C11 C16 1.412(11) . ?
C12 C13 1.427(12) . ?
C13 C14 1.347(12) . ?
C14 C15 1.396(13) . ?
C15 C16 1.391(12) . ?
C21 C26 1.375(12) . ?
C21 C22 1.407(12) . ?
C22 C23 1.381(12) . ?
C23 C24 1.354(15) . ?
C24 C25 1.381(15) . ?
C25 C26 1.381(14) . ?
C31 C32 1.382(12) . ?
C31 C36 1.393(12) . ?
C32 C33 1.396(13) . ?
C33 C34 1.362(14) . ?
C34 C35 1.374(14) . ?
C35 C36 1.391(13) . ?
C41 C42 1.385(12) . ?
C41 C46 1.412(12) . ?
C42 C43 1.388(12) . ?
C43 C44 1.376(14) . ?
C44 C45 1.376(14) . ?
C45 C46 1.371(12) . ?
C51 C56 1.374(13) . ?
C51 C52 1.387(13) . ?
C52 C53 1.364(13) . ?
C53 C54 1.383(16) . ?
C54 C55 1.343(16) . ?
C55 C56 1.399(14) . ?
C61 C62 1.370(13) . ?
C61 C66 1.372(13) . ?
C62 C63 1.395(15) . ?
C63 C64 1.34(2) . ?
C64 C65 1.37(2) . ?
C65 C66 1.368(16) . ?
C71 C75 1.415(14) . ?
C71 C72 1.429(14) . ?
C72 C73 1.411(15) . ?
C73 C74 1.407(15) . ?
C74 C75 1.386(14) . ?
